data_7053054
loop_
_publ_author_name
'Chung, Wai-Kin'
'Wong, Keith Man-Chung'
'Lam, Wai Han'
'Zhu, Xiuling'
'Zhu, Nianyong'
'Kwok, Hoi-Sing'
'Yam, Vivian Wing-Wah'

_publ_section_title
;
 Syntheses, photophysical, electroluminescence and computational studies
 of rhenium(i) diimine triarylamine-containing alkynyl complexes
;
_journal_issue 6
_journal_name_full 'New Journal of Chemistry'
_journal_page_first 1753
_journal_paper_doi 10.1039/c3nj00121k
_journal_volume 37
_journal_year 2013
_chemical_formula_moiety 'C39 H26 N3 O3 Re'
_chemical_formula_sum 'C39 H26 N3 O3 Re'
_chemical_formula_weight 770.83
_chemical_name_systematic
;
?
;
_space_group_IT_number 14
_symmetry_cell_setting monoclinic
_symmetry_Int_Tables_number 14
_symmetry_space_group_name_Hall '-P 2yn'
_symmetry_space_group_name_H-M 'P 1 21/n 1'
_atom_sites_solution_hydrogens geom
_atom_sites_solution_primary direct
_atom_sites_solution_secondary difmap
_audit_creation_method SHELXL-97
_audit_update_record
;
2013-03-05 # Formatted by publCIF
;
_cell_angle_alpha 90.00
_cell_angle_beta 110.57(3)
_cell_angle_gamma 90.00
_cell_formula_units_Z 4
_cell_length_a 15.543(3)
_cell_length_b 12.047(2)
_cell_length_c 18.937(4)
_cell_measurement_reflns_used 15572
_cell_measurement_temperature 301(2)
_cell_measurement_theta_max 25.65
_cell_measurement_theta_min 2.10
_cell_volume 3319.8(13)
_computing_cell_refinement 'DENZO (Otwinowski & Minor, 1995)'
_computing_data_collection 'Mar data collection software (1996)'
_computing_data_reduction 'DENZO (Otwinowski & Minor, 1995)'
_computing_molecular_graphics 'Ortep-3 for Windows (Farrugia, 1997)'
_computing_publication_material 'WinGX publication routines (Farrugia, 1999)'
_computing_structure_refinement 'SHELXL-97 (Sheldrick, 1997)'
_diffrn_ambient_temperature 301(2)
_diffrn_measured_fraction_theta_full 0.911
_diffrn_measured_fraction_theta_max 0.911
_diffrn_measurement_device_type 'Mar imaging plate system'
_diffrn_measurement_method '\f scans'
_diffrn_radiation_monochromator graphite
_diffrn_radiation_source 'fine-focus sealed tube'
_diffrn_radiation_type MoK\a
_diffrn_radiation_wavelength 0.71073
_diffrn_reflns_av_R_equivalents 0.0487
_diffrn_reflns_av_unetI/netI 0.0809
_diffrn_reflns_limit_h_max 14
_diffrn_reflns_limit_h_min -18
_diffrn_reflns_limit_k_max 13
_diffrn_reflns_limit_k_min -13
_diffrn_reflns_limit_l_max 23
_diffrn_reflns_limit_l_min -23
_diffrn_reflns_number 15572
_diffrn_reflns_theta_full 25.65
_diffrn_reflns_theta_max 25.65
_diffrn_reflns_theta_min 2.10
_diffrn_standards_number 0
_exptl_absorpt_coefficient_mu 3.702
_exptl_absorpt_correction_type none
_exptl_crystal_colour orange
_exptl_crystal_density_diffrn 1.542
_exptl_crystal_density_method 'not measured'
_exptl_crystal_description prism
_exptl_crystal_F_000 1520
_exptl_crystal_size_max 0.6
_exptl_crystal_size_mid 0.2
_exptl_crystal_size_min 0.1
_refine_diff_density_max 0.618
_refine_diff_density_min -1.515
_refine_diff_density_rms 0.095
_refine_ls_extinction_method none
_refine_ls_goodness_of_fit_ref 0.898
_refine_ls_hydrogen_treatment constr
_refine_ls_matrix_type full
_refine_ls_number_parameters 417
_refine_ls_number_reflns 5717
_refine_ls_number_restraints 0
_refine_ls_restrained_S_all 0.898
_refine_ls_R_factor_all 0.0535
_refine_ls_R_factor_gt 0.0329
_refine_ls_shift/su_max 0.001
_refine_ls_shift/su_mean 0.000
_refine_ls_structure_factor_coef Fsqd
_refine_ls_weighting_details 'calc w=1/[\s^2^(Fo^2^)+(0.0091P)^2^+0.0000P] where P=(Fo^2^+2Fc^2^)/3'
_refine_ls_weighting_scheme calc
_refine_ls_wR_factor_gt 0.0763
_refine_ls_wR_factor_ref 0.0803
_reflns_number_gt 3829
_reflns_number_total 5717
_reflns_threshold_expression I>2\s(I)
_cod_data_source_file c3nj00121k.txt
_cod_data_source_block mar1711
_cod_original_cell_volume 3319.8(11)
_cod_original_sg_symbol_Hall ' -P 2yn'
_cod_original_sg_symbol_H-M 'P 21/n'
_cod_database_code 7053054

loop_
_symmetry_equiv_pos_as_xyz
'x, y, z'
'-x+1/2, y+1/2, -z+1/2'
'-x, -y, -z'
'x-1/2, -y-1/2, z-1/2'

loop_
_atom_site_label
_atom_site_type_symbol
_atom_site_fract_x
_atom_site_fract_y
_atom_site_fract_z
_atom_site_U_iso_or_equiv
_atom_site_adp_type
_atom_site_occupancy
_atom_site_symmetry_multiplicity
_atom_site_calc_flag
_atom_site_refinement_flags
Re1 Re 0.503552(15) 0.756775(13) 0.145648(10) 0.04407(8) Uani 1 1 d .
O1 O 0.3259(4) 0.8313(4) 0.1707(2) 0.0994(17) Uani 1 1 d .
O2 O 0.6055(4) 0.7743(4) 0.3162(2) 0.0945(16) Uani 1 1 d .
O3 O 0.5487(4) 0.9988(3) 0.1281(2) 0.1004(18) Uani 1 1 d .
N1 N 0.4327(3) 0.7152(3) 0.0270(2) 0.0437(10) Uani 1 1 d .
N2 N 0.4729(3) 0.5794(3) 0.1430(2) 0.0481(11) Uani 1 1 d .
N3 N 1.0581(4) 0.6232(4) 0.1099(3) 0.0648(13) Uani 1 1 d .
C1 C 0.3893(5) 0.8012(5) 0.1594(3) 0.0581(15) Uani 1 1 d .
C2 C 0.5654(5) 0.7695(4) 0.2518(3) 0.0607(14) Uani 1 1 d .
C3 C 0.5310(5) 0.9072(4) 0.1348(3) 0.0633(17) Uani 1 1 d .
C4 C 0.6299(4) 0.7143(3) 0.1307(3) 0.0415(12) Uani 1 1 d .
C5 C 0.7041(4) 0.6988(4) 0.1271(3) 0.0486(13) Uani 1 1 d .
C6 C 0.7935(4) 0.6790(4) 0.1235(3) 0.0488(13) Uani 1 1 d .
C7 C 0.8661(4) 0.6330(4) 0.1834(3) 0.0546(14) Uani 1 1 d .
H7 H 0.8561 0.6132 0.2274 0.066 Uiso 1 1 calc R
C8 C 0.9512(5) 0.6164(4) 0.1791(3) 0.0605(16) Uani 1 1 d .
H8 H 0.9977 0.5869 0.2204 0.073 Uiso 1 1 calc R
C9 C 0.9696(5) 0.6424(4) 0.1144(3) 0.0571(14) Uani 1 1 d .
C10 C 0.8987(5) 0.6862(5) 0.0544(3) 0.0737(18) Uani 1 1 d .
H10 H 0.9090 0.7039 0.0102 0.088 Uiso 1 1 calc R
C11 C 0.8133(5) 0.7042(5) 0.0584(3) 0.0660(16) Uani 1 1 d .
H11 H 0.7673 0.7339 0.0169 0.079 Uiso 1 1 calc R
C12 C 1.0953(4) 0.5149(4) 0.1262(3) 0.0569(14) Uani 1 1 d .
C13 C 1.0370(5) 0.4240(5) 0.1123(3) 0.0661(16) Uani 1 1 d .
H13 H 0.9737 0.4347 0.0931 0.079 Uiso 1 1 calc R
C14 C 1.0724(6) 0.3173(5) 0.1270(3) 0.0746(19) Uani 1 1 d .
H14 H 1.0323 0.2574 0.1179 0.089 Uiso 1 1 calc R
C15 C 1.1668(6) 0.2982(5) 0.1549(3) 0.0715(19) Uani 1 1 d .
C16 C 1.2233(5) 0.3888(5) 0.1698(3) 0.0724(18) Uani 1 1 d .
H16 H 1.2865 0.3782 0.1903 0.087 Uiso 1 1 calc R
C17 C 1.1894(5) 0.4958(5) 0.1552(3) 0.0734(17) Uani 1 1 d .
H17 H 1.2299 0.5555 0.1649 0.088 Uiso 1 1 calc R
C18 C 1.2007(7) 0.1888(6) 0.1663(4) 0.098(3) Uani 1 1 d .
C19 C 1.2288(7) 0.0995(7) 0.1719(4) 0.124(4) Uani 1 1 d .
H19 H 1.2515 0.0275 0.1765 0.149 Uiso 1 1 calc R
C20 C 1.0953(5) 0.7030(5) 0.0743(3) 0.0642(16) Uani 1 1 d .
C21 C 1.1495(5) 0.6717(5) 0.0318(3) 0.0603(15) Uani 1 1 d .
H21 H 1.1638 0.5973 0.0289 0.072 Uiso 1 1 calc R
C22 C 1.1816(5) 0.7502(4) -0.0056(3) 0.0654(15) Uani 1 1 d .
H22 H 1.2166 0.7272 -0.0339 0.078 Uiso 1 1 calc R
C23 C 1.1635(5) 0.8625(5) -0.0025(4) 0.0725(18) Uani 1 1 d .
C24 C 1.1116(6) 0.8926(5) 0.0413(4) 0.090(2) Uani 1 1 d .
H24 H 1.0983 0.9673 0.0447 0.108 Uiso 1 1 calc R
C25 C 1.0789(6) 0.8151(5) 0.0801(4) 0.084(2) Uani 1 1 d .
H25 H 1.0460 0.8385 0.1100 0.101 Uiso 1 1 calc R
C26 C 1.1978(6) 0.9448(6) -0.0418(4) 0.098(3) Uani 1 1 d .
C27 C 1.2268(8) 1.0111(6) -0.0722(5) 0.145(4) Uani 1 1 d .
H27 H 1.2500 1.0641 -0.0965 0.174 Uiso 1 1 calc R
C28 C 0.4092(4) 0.7886(4) -0.0307(3) 0.0515(15) Uani 1 1 d .
H28 H 0.4254 0.8627 -0.0203 0.062 Uiso 1 1 calc R
C29 C 0.3622(4) 0.7581(4) -0.1044(3) 0.0557(14) Uani 1 1 d .
H29 H 0.3463 0.8118 -0.1421 0.067 Uiso 1 1 calc R
C30 C 0.3387(4) 0.6501(4) -0.1226(3) 0.0499(13) Uani 1 1 d .
C31 C 0.3616(4) 0.5736(4) -0.0631(2) 0.0483(13) Uani 1 1 d .
H31 H 0.3463 0.4992 -0.0730 0.058 Uiso 1 1 calc R
C32 C 0.4066(4) 0.6082(3) 0.0098(2) 0.0417(11) Uani 1 1 d .
C33 C 0.4310(4) 0.5312(3) 0.0744(3) 0.0430(12) Uani 1 1 d .
C34 C 0.4137(4) 0.4192(3) 0.0676(3) 0.0507(14) Uani 1 1 d .
H34 H 0.3857 0.3888 0.0198 0.061 Uiso 1 1 calc R
C35 C 0.4369(5) 0.3507(4) 0.1298(3) 0.0591(15) Uani 1 1 d .
C36 C 0.4776(5) 0.4010(4) 0.1991(3) 0.0664(17) Uani 1 1 d .
H36 H 0.4936 0.3583 0.2428 0.080 Uiso 1 1 calc R
C37 C 0.4949(5) 0.5131(4) 0.2046(3) 0.0618(16) Uani 1 1 d .
H37 H 0.5225 0.5445 0.2521 0.074 Uiso 1 1 calc R
C38 C 0.2897(5) 0.6131(4) -0.2026(3) 0.0690(18) Uani 1 1 d .
H38A H 0.2708 0.6770 -0.2346 0.104 Uiso 1 1 calc R
H38B H 0.2367 0.5701 -0.2052 0.104 Uiso 1 1 calc R
H38C H 0.3304 0.5686 -0.2190 0.104 Uiso 1 1 calc R
C39 C 0.4173(6) 0.2277(4) 0.1216(4) 0.083(2) Uani 1 1 d .
H39A H 0.4050 0.2059 0.0703 0.124 Uiso 1 1 calc R
H39B H 0.3647 0.2115 0.1353 0.124 Uiso 1 1 calc R
H39C H 0.4695 0.1876 0.1542 0.124 Uiso 1 1 calc R

loop_
_atom_site_aniso_label
_atom_site_aniso_U_11
_atom_site_aniso_U_22
_atom_site_aniso_U_33
_atom_site_aniso_U_23
_atom_site_aniso_U_13
_atom_site_aniso_U_12
Re1 0.04034(14) 0.04617(12) 0.04909(12) -0.00517(9) 0.01995(9) 0.00074(9)
O1 0.061(4) 0.159(4) 0.082(3) -0.014(3) 0.029(3) 0.037(3)
O2 0.074(4) 0.159(4) 0.049(3) -0.018(2) 0.020(2) -0.015(3)
O3 0.129(6) 0.052(2) 0.121(4) -0.007(2) 0.043(3) -0.020(2)
N1 0.042(3) 0.0380(18) 0.053(2) -0.0015(15) 0.019(2) 0.0013(17)
N2 0.039(3) 0.056(2) 0.051(2) 0.0077(17) 0.018(2) 0.0002(19)
N3 0.044(4) 0.080(3) 0.074(3) -0.006(2) 0.026(3) 0.002(2)
C1 0.039(4) 0.084(3) 0.053(3) -0.010(3) 0.017(3) 0.013(3)
C2 0.042(4) 0.080(4) 0.071(4) -0.002(3) 0.033(3) 0.001(3)
C3 0.072(5) 0.051(3) 0.069(4) -0.010(2) 0.027(3) 0.002(3)
C4 0.042(4) 0.039(2) 0.051(3) -0.0070(18) 0.027(3) -0.002(2)
C5 0.051(4) 0.046(2) 0.051(3) -0.008(2) 0.021(3) -0.001(2)
C6 0.041(4) 0.053(3) 0.058(3) -0.012(2) 0.024(3) 0.000(2)
C7 0.046(4) 0.073(3) 0.050(3) -0.008(2) 0.024(3) 0.003(3)
C8 0.056(5) 0.073(3) 0.051(3) -0.006(2) 0.017(3) 0.007(3)
C9 0.039(4) 0.077(3) 0.059(3) -0.013(2) 0.022(3) 0.000(3)
C10 0.055(5) 0.118(5) 0.056(4) 0.010(3) 0.029(3) 0.014(4)
C11 0.041(4) 0.107(4) 0.050(3) 0.003(3) 0.015(3) 0.007(3)
C12 0.041(4) 0.081(4) 0.052(3) -0.005(2) 0.022(3) -0.002(3)
C13 0.048(5) 0.085(4) 0.069(4) -0.013(3) 0.025(3) 0.003(3)
C14 0.072(6) 0.089(4) 0.070(4) -0.021(3) 0.035(4) -0.010(4)
C15 0.073(6) 0.081(4) 0.067(4) 0.000(3) 0.032(4) 0.008(4)
C16 0.043(5) 0.099(5) 0.075(4) 0.007(3) 0.020(3) 0.016(3)
C17 0.042(5) 0.102(4) 0.078(4) 0.001(3) 0.023(3) -0.001(3)
C18 0.119(9) 0.096(5) 0.082(5) 0.002(4) 0.041(5) 0.019(5)
C19 0.156(12) 0.104(6) 0.111(6) 0.007(4) 0.044(6) 0.021(6)
C20 0.054(5) 0.078(4) 0.061(4) -0.013(3) 0.021(3) 0.000(3)
C21 0.045(4) 0.072(3) 0.064(4) -0.010(3) 0.019(3) -0.001(3)
C22 0.051(4) 0.080(4) 0.068(3) -0.009(3) 0.025(3) 0.001(3)
C23 0.056(5) 0.079(4) 0.086(5) -0.003(3) 0.029(4) -0.002(3)
C24 0.080(7) 0.073(4) 0.117(6) -0.009(4) 0.035(5) 0.004(4)
C25 0.083(7) 0.084(4) 0.093(5) -0.015(3) 0.042(5) 0.007(4)
C26 0.112(9) 0.076(5) 0.121(6) 0.005(4) 0.061(6) 0.006(4)
C27 0.210(14) 0.075(5) 0.200(9) 0.022(5) 0.133(9) 0.001(6)
C28 0.063(5) 0.042(2) 0.053(3) 0.0086(19) 0.026(3) 0.002(2)
C29 0.059(4) 0.054(3) 0.055(3) 0.012(2) 0.022(3) 0.008(2)
C30 0.042(4) 0.059(3) 0.050(3) 0.000(2) 0.017(3) 0.006(2)
C31 0.047(4) 0.048(2) 0.049(3) -0.0071(19) 0.016(3) 0.002(2)
C32 0.032(3) 0.044(2) 0.053(3) -0.0001(18) 0.020(2) 0.0038(19)
C33 0.041(4) 0.040(2) 0.050(3) 0.0014(18) 0.018(2) 0.004(2)
C34 0.046(4) 0.048(3) 0.054(3) 0.005(2) 0.012(3) 0.003(2)
C35 0.058(5) 0.051(3) 0.071(4) 0.013(2) 0.026(3) 0.000(3)
C36 0.055(5) 0.066(3) 0.078(4) 0.029(3) 0.022(3) 0.004(3)
C37 0.060(5) 0.067(3) 0.057(3) 0.011(2) 0.018(3) 0.004(3)
C38 0.058(5) 0.086(4) 0.055(3) -0.001(3) 0.009(3) 0.010(3)
C39 0.086(6) 0.050(3) 0.111(5) 0.023(3) 0.033(4) 0.006(3)

loop_
_atom_type_symbol
_atom_type_description
_atom_type_scat_dispersion_real
_atom_type_scat_dispersion_imag
_atom_type_scat_source
Re Re -1.0185 7.2310 'International Tables Vol C Tables 4.2.6.8 and 6.1.1.4'
O O 0.0106 0.0060 'International Tables Vol C Tables 4.2.6.8 and 6.1.1.4'
N N 0.0061 0.0033 'International Tables Vol C Tables 4.2.6.8 and 6.1.1.4'
C C 0.0033 0.0016 'International Tables Vol C Tables 4.2.6.8 and 6.1.1.4'
H H 0.0000 0.0000 'International Tables Vol C Tables 4.2.6.8 and 6.1.1.4'

loop_
_geom_angle_atom_site_label_1
_geom_angle_atom_site_label_2
_geom_angle_atom_site_label_3
_geom_angle
C3 Re1 C2 89.3(2)
C3 Re1 C1 90.1(3)
C2 Re1 C1 89.0(2)
C3 Re1 C4 87.9(2)
C2 Re1 C4 90.7(2)
C1 Re1 C4 178.0(2)
C3 Re1 N1 99.17(18)
C2 Re1 N1 171.36(17)
C1 Re1 N1 92.7(2)
C4 Re1 N1 87.94(17)
C3 Re1 N2 172.23(18)
C2 Re1 N2 97.35(18)
C1 Re1 N2 94.0(2)
C4 Re1 N2 88.05(17)
N1 Re1 N2 74.07(13)
C28 N1 C32 116.9(4)
C28 N1 Re1 125.3(3)
C32 N1 Re1 117.7(3)
C37 N2 C33 117.5(4)
C37 N2 Re1 124.7(3)
C33 N2 Re1 117.8(3)
C20 N3 C12 121.8(5)
C20 N3 C9 118.9(5)
C12 N3 C9 117.7(5)
O1 C1 Re1 175.9(6)
O2 C2 Re1 177.3(5)
O3 C3 Re1 179.2(6)
C5 C4 Re1 173.7(4)
C4 C5 C6 179.2(6)
C7 C6 C11 115.6(6)
C7 C6 C5 123.0(5)
C11 C6 C5 121.4(5)
C8 C7 C6 121.9(5)
C8 C7 H7 119.0
C6 C7 H7 119.0
C7 C8 C9 121.5(6)
C7 C8 H8 119.2
C9 C8 H8 119.2
C10 C9 C8 117.4(6)
C10 C9 N3 121.4(5)
C8 C9 N3 121.2(6)
C11 C10 C9 121.4(6)
C11 C10 H10 119.3
C9 C10 H10 119.3
C10 C11 C6 122.0(6)
C10 C11 H11 119.0
C6 C11 H11 119.0
C13 C12 C17 118.2(6)
C13 C12 N3 119.7(6)
C17 C12 N3 122.1(6)
C12 C13 C14 120.4(7)
C12 C13 H13 119.8
C14 C13 H13 119.8
C13 C14 C15 121.3(6)
C13 C14 H14 119.3
C15 C14 H14 119.3
C16 C15 C14 117.4(6)
C16 C15 C18 122.5(8)
C14 C15 C18 120.0(7)
C15 C16 C17 122.1(7)
C15 C16 H16 119.0
C17 C16 H16 119.0
C16 C17 C12 120.5(6)
C16 C17 H17 119.8
C12 C17 H17 119.8
C19 C18 C15 176.5(8)
C18 C19 H19 180.0
C25 C20 C21 118.0(6)
C25 C20 N3 120.6(6)
C21 C20 N3 121.4(5)
C22 C21 C20 120.7(5)
C22 C21 H21 119.7
C20 C21 H21 119.7
C21 C22 C23 122.2(6)
C21 C22 H22 118.9
C23 C22 H22 118.9
C22 C23 C24 116.6(6)
C22 C23 C26 121.9(6)
C24 C23 C26 121.5(6)
C25 C24 C23 122.3(6)
C25 C24 H24 118.8
C23 C24 H24 118.8
C20 C25 C24 120.1(6)
C20 C25 H25 119.9
C24 C25 H25 119.9
C27 C26 C23 178.7(11)
C26 C27 H27 180.0
N1 C28 C29 122.8(4)
N1 C28 H28 118.6
C29 C28 H28 118.6
C30 C29 C28 120.7(4)
C30 C29 H29 119.7
C28 C29 H29 119.7
C29 C30 C31 117.1(4)
C29 C30 C38 122.3(4)
C31 C30 C38 120.7(4)
C32 C31 C30 120.3(4)
C32 C31 H31 119.9
C30 C31 H31 119.9
N1 C32 C31 122.2(4)
N1 C32 C33 115.5(4)
C31 C32 C33 122.3(4)
N2 C33 C34 121.4(4)
N2 C33 C32 114.9(4)
C34 C33 C32 123.7(4)
C33 C34 C35 121.6(5)
C33 C34 H34 119.2
C35 C34 H34 119.2
C34 C35 C36 116.4(4)
C34 C35 C39 121.2(5)
C36 C35 C39 122.5(5)
C37 C36 C35 121.0(5)
C37 C36 H36 119.5
C35 C36 H36 119.5
N2 C37 C36 122.1(5)
N2 C37 H37 118.9
C36 C37 H37 118.9
C30 C38 H38A 109.5
C30 C38 H38B 109.5
H38A C38 H38B 109.5
C30 C38 H38C 109.5
H38A C38 H38C 109.5
H38B C38 H38C 109.5
C35 C39 H39A 109.5
C35 C39 H39B 109.5
H39A C39 H39B 109.5
C35 C39 H39C 109.5
H39A C39 H39C 109.5
H39B C39 H39C 109.5

loop_
_geom_bond_atom_site_label_1
_geom_bond_atom_site_label_2
_geom_bond_distance
Re1 C3 1.890(6)
Re1 C2 1.906(6)
Re1 C1 1.957(6)
Re1 C4 2.142(6)
Re1 N1 2.184(4)
Re1 N2 2.186(4)
O1 C1 1.139(7)
O2 C2 1.160(7)
O3 C3 1.155(6)
N1 C28 1.352(6)
N1 C32 1.357(5)
N2 C37 1.354(5)
N2 C33 1.361(5)
N3 C20 1.410(7)
N3 C12 1.417(7)
N3 C9 1.426(8)
C4 C5 1.195(7)
C5 C6 1.434(8)
C6 C7 1.403(7)
C6 C11 1.403(7)
C7 C8 1.368(8)
C7 H7 0.9300
C8 C9 1.388(7)
C8 H8 0.9300
C9 C10 1.380(8)
C10 C11 1.373(9)
C10 H10 0.9300
C11 H11 0.9300
C12 C13 1.386(8)
C12 C17 1.389(8)
C13 C14 1.387(8)
C13 H13 0.9300
C14 C15 1.394(10)
C14 H14 0.9300
C15 C16 1.367(9)
C15 C18 1.407(9)
C16 C17 1.383(8)
C16 H16 0.9300
C17 H17 0.9300
C18 C19 1.152(10)
C19 H19 0.9300
C20 C25 1.386(8)
C20 C21 1.406(8)
C21 C22 1.375(8)
C21 H21 0.9300
C22 C23 1.388(7)
C22 H22 0.9300
C23 C24 1.393(9)
C23 C26 1.449(9)
C24 C25 1.390(9)
C24 H24 0.9300
C25 H25 0.9300
C26 C27 1.165(9)
C27 H27 0.9300
C28 C29 1.378(7)
C28 H28 0.9300
C29 C30 1.362(6)
C29 H29 0.9300
C30 C31 1.401(6)
C30 C38 1.504(6)
C31 C32 1.375(6)
C31 H31 0.9300
C32 C33 1.475(6)
C33 C34 1.374(6)
C34 C35 1.379(6)
C34 H34 0.9300
C35 C36 1.381(7)
C35 C39 1.509(6)
C36 C37 1.374(7)
C36 H36 0.9300
C37 H37 0.9300
C38 H38A 0.9600
C38 H38B 0.9600
C38 H38C 0.9600
C39 H39A 0.9600
C39 H39B 0.9600
C39 H39C 0.9600
